data_2237720
loop_
_publ_author_name
'Murugavel, S.'
'Manikandan, N.'
'Selvakumar, R.'
'Bakthadoss, M.'

_publ_section_title
;
 (<i>Z</i>)-3-(2,4-Dichlorobenzyl)-1,5-benzothiazepin-4(5<i>H</i>)-one
;
_journal_coeditor_code TK5208
_journal_issue 4
_journal_name_full 'Acta Crystallographica Section E'
_journal_page_first o564
_journal_paper_doi 10.1107/S1600536813007435
_journal_volume 69
_journal_year 2013
_chemical_formula_iupac 'C16 H11 Cl2 N O S'
_chemical_formula_moiety 'C16 H11 Cl2 N O S'
_chemical_formula_sum 'C16 H11 Cl2 N O S'
_chemical_formula_weight 336.22
_chemical_name_systematic
;
(<i>Z</i>)-3-(2,4-Dichlorobenzyl)-1,5-benzothiazepin-4(5<i>H</i>)-one
;
_space_group_IT_number 2
_symmetry_cell_setting triclinic
_symmetry_space_group_name_Hall '-P 1'
_symmetry_space_group_name_H-M 'P -1'
_atom_sites_solution_hydrogens geom
_atom_sites_solution_primary direct
_atom_sites_solution_secondary difmap
_audit_creation_method SHELXL-97
_cell_angle_alpha 89.052(5)
_cell_angle_beta 78.161(4)
_cell_angle_gamma 83.647(5)
_cell_formula_units_Z 2
_cell_length_a 7.879(5)
_cell_length_b 9.667(5)
_cell_length_c 9.979(5)
_cell_measurement_reflns_used 5914
_cell_measurement_temperature 293(2)
_cell_measurement_theta_max 33.7
_cell_measurement_theta_min 2.1
_cell_volume 739.3(7)
_computing_cell_refinement 'APEX2 and SAINT (Bruker, 2004)'
_computing_data_collection 'APEX2 (Bruker, 2004)'
_computing_data_reduction 'SAINT and XPREP (Bruker, 2004)'
_computing_molecular_graphics 'ORTEP-3 for Windows (Farrugia, 2012)'
_computing_publication_material 'SHELXL97 (Sheldrick, 2008) and PLATON (Spek, 2009)'
_computing_structure_refinement 'SHELXL97 (Sheldrick, 2008)'
_computing_structure_solution 'SHELXS97 (Sheldrick, 2008)'
_diffrn_ambient_temperature 293(2)
_diffrn_detector_area_resol_mean 10.0
_diffrn_measured_fraction_theta_full 0.996
_diffrn_measured_fraction_theta_max 0.883
_diffrn_measurement_device_type 'Bruker APEXII CCD'
_diffrn_measurement_method '\w scans'
_diffrn_radiation_monochromator graphite
_diffrn_radiation_source 'fine-focus sealed tube'
_diffrn_radiation_type MoK\a
_diffrn_radiation_wavelength 0.71073
_diffrn_reflns_av_R_equivalents 0.0259
_diffrn_reflns_av_sigmaI/netI 0.0217
_diffrn_reflns_limit_h_max 11
_diffrn_reflns_limit_h_min -12
_diffrn_reflns_limit_k_max 14
_diffrn_reflns_limit_k_min -14
_diffrn_reflns_limit_l_max 15
_diffrn_reflns_limit_l_min -14
_diffrn_reflns_number 18415
_diffrn_reflns_theta_full 25.00
_diffrn_reflns_theta_max 33.74
_diffrn_reflns_theta_min 2.12
_exptl_absorpt_coefficient_mu 0.576
_exptl_absorpt_correction_T_max 0.917
_exptl_absorpt_correction_T_min 0.871
_exptl_absorpt_correction_type multi-scan
_exptl_absorpt_process_details '(SADABS; Sheldrick, 1996)'
_exptl_crystal_colour colourless
_exptl_crystal_density_diffrn 1.510
_exptl_crystal_density_method 'not measured'
_exptl_crystal_description block
_exptl_crystal_F_000 344
_exptl_crystal_size_max 0.24
_exptl_crystal_size_mid 0.21
_exptl_crystal_size_min 0.15
_refine_diff_density_max 0.550
_refine_diff_density_min -0.437
_refine_ls_extinction_method none
_refine_ls_goodness_of_fit_ref 1.035
_refine_ls_hydrogen_treatment constr
_refine_ls_matrix_type full
_refine_ls_number_parameters 190
_refine_ls_number_reflns 5225
_refine_ls_number_restraints 0
_refine_ls_restrained_S_all 1.035
_refine_ls_R_factor_all 0.0571
_refine_ls_R_factor_gt 0.0420
_refine_ls_shift/su_max 0.001
_refine_ls_shift/su_mean 0.000
_refine_ls_structure_factor_coef Fsqd
_refine_ls_weighting_details 'calc w=1/[\s^2^(Fo^2^)+(0.0583P)^2^+0.2157P] where P=(Fo^2^+2Fc^2^)/3'
_refine_ls_weighting_scheme calc
_refine_ls_wR_factor_gt 0.1124
_refine_ls_wR_factor_ref 0.1231
_reflns_number_gt 4013
_reflns_number_total 5225
_reflns_threshold_expression I>2\s(I)
_cod_data_source_file tk5208.cif
_cod_data_source_block I
_cod_database_code 2237720
_cod_database_fobs_code 2237720

loop_
_symmetry_equiv_pos_as_xyz
'x, y, z'
'-x, -y, -z'

loop_
_atom_site_type_symbol
_atom_site_label
_atom_site_fract_x
_atom_site_fract_y
_atom_site_fract_z
_atom_site_U_iso_or_equiv
_atom_site_adp_type
_atom_site_calc_flag
_atom_site_refinement_flags
_atom_site_occupancy
_atom_site_symmetry_multiplicity
C C1 0.53450(18) 0.28937(15) 0.94205(15) 0.0366(3) Uani d . 1 1
H H1 0.4546 0.2673 0.8911 0.044 Uiso calc R 1 1
C C2 0.6952(2) 0.14986(15) 1.12880(14) 0.0371(3) Uani d . 1 1
C C3 0.6971(3) 0.01550(17) 1.18247(17) 0.0510(4) Uani d . 1 1
H H3 0.5951 -0.0277 1.1996 0.061 Uiso calc R 1 1
C C4 0.8473(3) -0.05324(19) 1.21016(19) 0.0622(5) Uani d . 1 1
H H4 0.8466 -0.1424 1.2467 0.075 Uiso calc R 1 1
C C5 0.9993(3) 0.0092(2) 1.18406(19) 0.0600(5) Uani d . 1 1
H H5 1.1010 -0.0374 1.2038 0.072 Uiso calc R 1 1
C C6 1.0008(2) 0.14161(19) 1.12835(17) 0.0469(3) Uani d . 1 1
H H6 1.1037 0.1836 1.1106 0.056 Uiso calc R 1 1
C C7 0.84959(19) 0.21138(14) 1.09904(14) 0.0352(3) Uani d . 1 1
C C8 0.79730(18) 0.41136(14) 0.94238(15) 0.0349(3) Uani d . 1 1
C C9 0.66727(17) 0.35381(13) 0.87569(14) 0.0321(2) Uani d . 1 1
C C10 0.6884(2) 0.39317(17) 0.72620(15) 0.0423(3) Uani d . 1 1
H H10A 0.6968 0.4924 0.7186 0.051 Uiso calc R 1 1
H H10B 0.7978 0.3460 0.6767 0.051 Uiso calc R 1 1
C C11 0.5449(2) 0.35964(15) 0.65712(14) 0.0371(3) Uani d . 1 1
C C12 0.55727(19) 0.24270(15) 0.57559(15) 0.0359(3) Uani d . 1 1
C C13 0.42879(19) 0.21821(15) 0.50589(15) 0.0388(3) Uani d . 1 1
H H13 0.4419 0.1402 0.4499 0.047 Uiso calc R 1 1
C C14 0.28122(19) 0.31163(16) 0.52118(14) 0.0390(3) Uani d . 1 1
C C15 0.2600(2) 0.42737(18) 0.60401(18) 0.0477(4) Uani d . 1 1
H H15 0.1583 0.4886 0.6158 0.057 Uiso calc R 1 1
C C16 0.3933(2) 0.45071(17) 0.66928(17) 0.0469(4) Uani d . 1 1
H H16 0.3808 0.5302 0.7232 0.056 Uiso calc R 1 1
N N1 0.85975(16) 0.34776(12) 1.04633(13) 0.0375(3) Uani d . 1 1
H H1A 0.9155 0.3990 1.0879 0.045 Uiso calc R 1 1
O O1 0.84965(17) 0.52292(12) 0.89978(14) 0.0545(3) Uani d . 1 1
Cl Cl1 0.73749(6) 0.11906(5) 0.55837(6) 0.06427(15) Uani d . 1 1
Cl Cl2 0.11969(6) 0.27905(6) 0.43563(5) 0.05837(14) Uani d . 1 1
S S1 0.49323(5) 0.24136(4) 1.11466(4) 0.04389(11) Uani d . 1 1

loop_
_atom_site_aniso_label
_atom_site_aniso_U_11
_atom_site_aniso_U_22
_atom_site_aniso_U_33
_atom_site_aniso_U_12
_atom_site_aniso_U_13
_atom_site_aniso_U_23
C1 0.0354(7) 0.0435(7) 0.0355(7) -0.0151(5) -0.0122(5) 0.0003(5)
C2 0.0443(7) 0.0377(6) 0.0304(6) -0.0118(5) -0.0059(5) 0.0013(5)
C3 0.0692(11) 0.0425(8) 0.0405(8) -0.0178(8) -0.0032(7) 0.0067(6)
C4 0.0933(16) 0.0444(9) 0.0444(9) -0.0023(9) -0.0077(9) 0.0139(7)
C5 0.0720(13) 0.0603(11) 0.0463(9) 0.0113(9) -0.0196(9) 0.0086(8)
C6 0.0460(8) 0.0559(9) 0.0417(8) -0.0047(7) -0.0169(7) 0.0046(7)
C7 0.0413(7) 0.0372(6) 0.0298(6) -0.0090(5) -0.0111(5) 0.0016(5)
C8 0.0351(6) 0.0342(6) 0.0405(7) -0.0127(5) -0.0153(5) 0.0023(5)
C9 0.0344(6) 0.0322(6) 0.0339(6) -0.0106(5) -0.0129(5) -0.0001(5)
C10 0.0475(8) 0.0506(8) 0.0355(7) -0.0246(7) -0.0142(6) 0.0037(6)
C11 0.0453(7) 0.0411(7) 0.0295(6) -0.0162(6) -0.0121(5) 0.0028(5)
C12 0.0359(7) 0.0376(6) 0.0369(7) -0.0105(5) -0.0103(5) 0.0015(5)
C13 0.0416(7) 0.0419(7) 0.0367(7) -0.0144(6) -0.0114(6) -0.0024(5)
C14 0.0392(7) 0.0492(8) 0.0328(6) -0.0151(6) -0.0121(5) 0.0086(5)
C15 0.0457(8) 0.0507(9) 0.0466(8) 0.0005(7) -0.0122(7) -0.0001(7)
C16 0.0563(10) 0.0449(8) 0.0416(8) -0.0057(7) -0.0144(7) -0.0072(6)
N1 0.0406(6) 0.0388(6) 0.0405(6) -0.0169(5) -0.0194(5) 0.0046(5)
O1 0.0638(8) 0.0471(6) 0.0703(8) -0.0323(6) -0.0422(6) 0.0212(5)
Cl1 0.0451(2) 0.0557(3) 0.0965(4) 0.00095(18) -0.0269(2) -0.0159(2)
Cl2 0.0465(2) 0.0776(3) 0.0608(3) -0.0192(2) -0.0275(2) 0.0075(2)
S1 0.03570(19) 0.0574(2) 0.0392(2) -0.01553(16) -0.00402(14) 0.00582(15)

loop_
_atom_type_symbol
_atom_type_description
_atom_type_scat_dispersion_real
_atom_type_scat_dispersion_imag
_atom_type_scat_source
C C 0.0033 0.0016 'International Tables Vol C Tables 4.2.6.8 and 6.1.1.4'
H H 0.0000 0.0000 'International Tables Vol C Tables 4.2.6.8 and 6.1.1.4'
N N 0.0061 0.0033 'International Tables Vol C Tables 4.2.6.8 and 6.1.1.4'
O O 0.0106 0.0060 'International Tables Vol C Tables 4.2.6.8 and 6.1.1.4'
Cl Cl 0.1484 0.1585 'International Tables Vol C Tables 4.2.6.8 and 6.1.1.4'
S S 0.1246 0.1234 'International Tables Vol C Tables 4.2.6.8 and 6.1.1.4'

loop_
_geom_angle_atom_site_label_1
_geom_angle_atom_site_label_2
_geom_angle_atom_site_label_3
_geom_angle
C9 C1 S1 127.26(11)
C9 C1 H1 116.4
S1 C1 H1 116.4
C7 C2 C3 119.11(15)
C7 C2 S1 121.99(12)
C3 C2 S1 118.67(13)
C4 C3 C2 120.73(17)
C4 C3 H3 119.6
C2 C3 H3 119.6
C3 C4 C5 120.14(17)
C3 C4 H4 119.9
C5 C4 H4 119.9
C4 C5 C6 119.97(18)
C4 C5 H5 120.0
C6 C5 H5 120.0
C7 C6 C5 120.20(17)
C7 C6 H6 119.9
C5 C6 H6 119.9
C6 C7 C2 119.78(14)
C6 C7 N1 117.04(13)
C2 C7 N1 123.08(13)
O1 C8 N1 118.83(12)
O1 C8 C9 117.93(12)
N1 C8 C9 123.23(12)
C1 C9 C8 124.33(13)
C1 C9 C10 122.86(12)
C8 C9 C10 112.36(11)
C11 C10 C9 115.75(12)
C11 C10 H10A 108.3
C9 C10 H10A 108.3
C11 C10 H10B 108.3
C9 C10 H10B 108.3
H10A C10 H10B 107.4
C12 C11 C16 116.63(14)
C12 C11 C10 123.35(15)
C16 C11 C10 119.97(14)
C13 C12 C11 122.51(14)
C13 C12 Cl1 117.07(12)
C11 C12 Cl1 120.42(12)
C14 C13 C12 118.59(14)
C14 C13 H13 120.7
C12 C13 H13 120.7
C13 C14 C15 121.28(14)
C13 C14 Cl2 118.34(12)
C15 C14 Cl2 120.38(13)
C14 C15 C16 118.61(16)
C14 C15 H15 120.7
C16 C15 H15 120.7
C15 C16 C11 122.33(15)
C15 C16 H16 118.8
C11 C16 H16 118.8
C8 N1 C7 131.25(11)
C8 N1 H1A 114.4
C7 N1 H1A 114.4
C1 S1 C2 101.45(7)

loop_
_geom_bond_atom_site_label_1
_geom_bond_atom_site_label_2
_geom_bond_distance
C1 C9 1.3294(19)
C1 S1 1.7508(17)
C1 H1 0.9300
C2 C7 1.388(2)
C2 C3 1.396(2)
C2 S1 1.7642(18)
C3 C4 1.368(3)
C3 H3 0.9300
C4 C5 1.376(3)
C4 H4 0.9300
C5 C6 1.387(3)
C5 H5 0.9300
C6 C7 1.385(2)
C6 H6 0.9300
C7 N1 1.4158(19)
C8 O1 1.2350(17)
C8 N1 1.3481(19)
C8 C9 1.4901(18)
C9 C10 1.514(2)
C10 C11 1.505(2)
C10 H10A 0.9700
C10 H10B 0.9700
C11 C12 1.387(2)
C11 C16 1.389(2)
C12 C13 1.383(2)
C12 Cl1 1.7336(17)
C13 C14 1.375(2)
C13 H13 0.9300
C14 C15 1.377(2)
C14 Cl2 1.7295(16)
C15 C16 1.384(2)
C15 H15 0.9300
C16 H16 0.9300
N1 H1A 0.8600

loop_
_geom_hbond_atom_site_label_D
_geom_hbond_atom_site_label_H
_geom_hbond_atom_site_label_A
_geom_hbond_site_symmetry_A
_geom_hbond_distance_DH
_geom_hbond_distance_HA
_geom_hbond_distance_DA
_geom_hbond_angle_DHA
C10 H10B Cl1 1 0.97 2.64 3.103(3) 109
N1 H1A O1 2_767 0.86 2.10 2.873(2) 149

loop_
_geom_torsion_atom_site_label_1
_geom_torsion_atom_site_label_2
_geom_torsion_atom_site_label_3
_geom_torsion_atom_site_label_4
_geom_torsion
C7 C2 C3 C4 2.3(2)
S1 C2 C3 C4 -172.38(14)
C2 C3 C4 C5 -0.6(3)
C3 C4 C5 C6 -0.6(3)
C4 C5 C6 C7 0.1(3)
C5 C6 C7 C2 1.6(2)
C5 C6 C7 N1 178.10(15)
C3 C2 C7 C6 -2.8(2)
S1 C2 C7 C6 171.71(12)
C3 C2 C7 N1 -179.04(14)
S1 C2 C7 N1 -4.5(2)
S1 C1 C9 C8 -7.0(2)
S1 C1 C9 C10 -178.71(12)
O1 C8 C9 C1 -141.76(16)
N1 C8 C9 C1 38.2(2)
O1 C8 C9 C10 30.69(19)
N1 C8 C9 C10 -149.37(15)
C1 C9 C10 C11 2.2(2)
C8 C9 C10 C11 -170.34(13)
C9 C10 C11 C12 -98.99(18)
C9 C10 C11 C16 83.49(19)
C16 C11 C12 C13 1.8(2)
C10 C11 C12 C13 -175.75(13)
C16 C11 C12 Cl1 -177.66(12)
C10 C11 C12 Cl1 4.7(2)
C11 C12 C13 C14 -1.8(2)
Cl1 C12 C13 C14 177.71(11)
C12 C13 C14 C15 -0.1(2)
C12 C13 C14 Cl2 -179.09(11)
C13 C14 C15 C16 1.9(2)
Cl2 C14 C15 C16 -179.17(13)
C14 C15 C16 C11 -1.8(3)
C12 C11 C16 C15 0.0(2)
C10 C11 C16 C15 177.70(15)
O1 C8 N1 C7 -167.01(16)
C9 C8 N1 C7 13.1(2)
C6 C7 N1 C8 135.73(17)
C2 C7 N1 C8 -47.9(2)
C9 C1 S1 C2 -51.65(16)
C7 C2 S1 C1 58.57(13)
C3 C2 S1 C1 -126.89(13)

loop_
_cod_related_entry_id
_cod_related_entry_database
_cod_related_entry_code
1 ChemSpider 30658405
